data_4310600
loop_
_publ_author_name
'Eric Fournier'
'St\'ephanie Sicard'
'Andreas Decken'
'Pierre D. Harvey'

_publ_section_title
;
 Organometallic Oligomers Based on 1,8-Diisocyano-p-menthane (dmb):
 Syntheses and Characterization of the {[M(diphos)(dmb)]BF4}n and
 {[Pd2(diphos)2(dmb)](ClO4)2}n Materials (M = Cu, Ag; diphos = dppe, dppp)
;
_journal_name_full 'Inorganic Chemistry'
_journal_page_first 1491
_journal_page_last 1501
_journal_paper_doi 10.1021/ic034780z
_journal_volume 43
_journal_year 2004
_chemical_formula_sum 'C37 H44 B Cu F4 N2 P2'
_chemical_formula_weight 729.03
_chemical_name_systematic
; 
 ? 
;
_space_group_IT_number 14
_symmetry_cell_setting monoclinic
_symmetry_space_group_name_Hall '-P 2ybc'
_symmetry_space_group_name_H-M 'P 1 21/c 1'
_atom_sites_solution_hydrogens geom
_atom_sites_solution_primary direct
_atom_sites_solution_secondary difmap
_audit_creation_method SHELXL-97
_cell_angle_alpha 90.00
_cell_angle_beta 92.4830(10)
_cell_angle_gamma 90.00
_cell_formula_units_Z 4
_cell_length_a 15.5433(9)
_cell_length_b 11.2094(6)
_cell_length_c 21.4362(12)
_cell_measurement_temperature 173(2)
_cell_volume 3731.3(4)
_computing_cell_refinement 'Bruker XSCANS'
_computing_data_collection 'Bruker XSCANS'
_computing_data_reduction 'Bruker SHELXTL'
_computing_molecular_graphics 'Bruker SHELXTL'
_computing_publication_material 'Bruker SHELXTL'
_computing_structure_refinement 'SHELXL-97 (Sheldrick, 1997)'
_computing_structure_solution 'SHELXS-97 (Sheldrick, 1990)'
_diffrn_ambient_temperature 173(2)
_diffrn_measured_fraction_theta_full 0.989
_diffrn_measured_fraction_theta_max 0.989
_diffrn_measurement_device_type 'Bruker P4'
_diffrn_measurement_method '\w scans'
_diffrn_radiation_monochromator graphite
_diffrn_radiation_source 'fine-focus sealed tube'
_diffrn_radiation_type MoK\a
_diffrn_radiation_wavelength 0.71073
_diffrn_reflns_av_R_equivalents 0.0225
_diffrn_reflns_av_sigmaI/netI 0.0234
_diffrn_reflns_limit_h_max 20
_diffrn_reflns_limit_h_min -19
_diffrn_reflns_limit_k_max 14
_diffrn_reflns_limit_k_min -14
_diffrn_reflns_limit_l_max 27
_diffrn_reflns_limit_l_min -27
_diffrn_reflns_number 26303
_diffrn_reflns_theta_full 27.50
_diffrn_reflns_theta_max 27.50
_diffrn_reflns_theta_min 1.90
_exptl_absorpt_coefficient_mu 0.719
_exptl_absorpt_correction_type none
_exptl_crystal_colour Colourless
_exptl_crystal_density_diffrn 1.298
_exptl_crystal_density_method 'not measured'
_exptl_crystal_description Parallelepip
_exptl_crystal_F_000 1520
_exptl_crystal_size_max 0.25
_exptl_crystal_size_mid 0.3
_exptl_crystal_size_min 0.4
_refine_diff_density_max 0.387
_refine_diff_density_min -0.293
_refine_diff_density_rms 0.051
_refine_ls_extinction_method none
_refine_ls_goodness_of_fit_ref 1.085
_refine_ls_hydrogen_treatment mixed
_refine_ls_matrix_type full
_refine_ls_number_parameters 642
_refine_ls_number_reflns 8479
_refine_ls_number_restraints 0
_refine_ls_restrained_S_all 1.085
_refine_ls_R_factor_all 0.0458
_refine_ls_R_factor_gt 0.0327
_refine_ls_shift/su_max 0.001
_refine_ls_shift/su_mean 0.000
_refine_ls_structure_factor_coef Fsqd
_refine_ls_weighting_details 'calc w=1/[\s^2^(Fo^2^)+(0.0569P)^2^+0.6494P] where P=(Fo^2^+2Fc^2^)/3'
_refine_ls_weighting_scheme calc
_refine_ls_wR_factor_gt 0.0905
_refine_ls_wR_factor_ref 0.0976
_reflns_number_gt 6944
_reflns_number_total 8479
_reflns_threshold_expression >2sigma(I)
_cod_data_source_file ic034780zsi20031215_104907.cif
_cod_data_source_block ph
_cod_depositor_comments
;
The following automatic conversions were performed:
'_symmetry_cell_setting' value 'Monoclinic' changed to 'monoclinic'
according to '/home/saulius/struct/CIF-dictionaries/cif_core.dic'
dictionary named 'cif_core.dic' version 2.4.1 from 2010-06-29.

Automatic conversion script
Id: cif_fix_enum 1527 2010-12-29 10:47:43Z saulius 
;
_cod_database_code 4310600

loop_
_symmetry_equiv_pos_as_xyz
'x, y, z'
'-x, y+1/2, -z+1/2'
'-x, -y, -z'
'x, -y-1/2, z-1/2'

loop_
_atom_site_label
_atom_site_type_symbol
_atom_site_fract_x
_atom_site_fract_y
_atom_site_fract_z
_atom_site_U_iso_or_equiv
_atom_site_adp_type
_atom_site_occupancy
_atom_site_symmetry_multiplicity
_atom_site_calc_flag
_atom_site_refinement_flags
_atom_site_disorder_assembly
_atom_site_disorder_group
Cu Cu 0.263212(12) 0.734000(17) 0.232588(9) 0.02881(7) Uani 1 1 d . . .
P1 P 0.20373(3) 0.57901(4) 0.28535(2) 0.03117(11) Uani 1 1 d . . .
P2 P 0.38725(3) 0.64460(4) 0.206643(19) 0.02661(10) Uani 1 1 d . . .
C1 C 0.26884(11) 0.87082(15) 0.28631(8) 0.0329(4) Uani 1 1 d . . .
N2 N 0.26772(9) 0.94251(13) 0.32411(7) 0.0356(3) Uani 1 1 d . . .
C3 C 0.26193(13) 1.02018(18) 0.37851(10) 0.0452(4) Uani 1 1 d . . .
C4 C 0.3345(3) 0.9882(4) 0.42298(17) 0.0870(11) Uani 1 1 d . . .
C5 C 0.2641(4) 1.1454(3) 0.3576(2) 0.0951(12) Uani 1 1 d . . .
C6 C 0.1763(2) 0.9915(4) 0.40547(15) 0.0963(11) Uani 1 1 d . . .
H6A H 0.1364 1.0102 0.3797 0.144 Uiso 1 1 calc R . .
H6B H 0.1739 0.9076 0.4141 0.144 Uiso 1 1 d R . .
H6C H 0.1705 1.0354 0.4435 0.144 Uiso 1 1 d R . .
C7 C 0.18709(12) 0.75490(17) 0.15957(9) 0.0395(4) Uani 1 1 d . . .
N8 N 0.13629(11) 0.76114(16) 0.12026(8) 0.0467(4) Uani 1 1 d . A .
C9 C 0.06550(16) 0.7612(2) 0.07328(11) 0.0597(6) Uani 1 1 d . . .
C10 C 0.1001(4) 0.7130(6) 0.0156(2) 0.0908(18) Uani 0.70 1 d P A .
C11 C 0.0420(3) 0.8975(4) 0.0621(2) 0.0701(11) Uani 0.70 1 d P A .
C12 C -0.0055(3) 0.7033(6) 0.1028(3) 0.0873(17) Uani 0.70 1 d P A .
C10A C -0.0138(6) 0.7983(14) 0.0984(6) 0.086(4) Uani 0.30 1 d P A 1
C11A C 0.0455(5) 0.6111(8) 0.0550(5) 0.060(2) Uani 0.30 1 d P A 1
C12A C 0.0885(9) 0.8088(18) 0.0151(6) 0.106(5) Uani 0.30 1 d P A 1
C13 C 0.23553(11) 0.55507(15) 0.36701(8) 0.0346(4) Uani 1 1 d . . .
C14 C 0.29238(14) 0.6307(2) 0.39735(10) 0.0469(5) Uani 1 1 d . . .
C15 C 0.31761(18) 0.6123(3) 0.45930(12) 0.0633(6) Uani 1 1 d . . .
C16 C 0.28568(18) 0.5191(3) 0.49097(12) 0.0636(7) Uani 1 1 d . . .
C17 C 0.22836(19) 0.4426(2) 0.46180(12) 0.0621(6) Uani 1 1 d . . .
C18 C 0.20353(17) 0.45988(19) 0.40019(11) 0.0507(5) Uani 1 1 d . . .
C19 C 0.08700(12) 0.57796(17) 0.28772(9) 0.0416(4) Uani 1 1 d . . .
C20 C 0.03527(15) 0.4941(3) 0.25777(11) 0.0557(6) Uani 1 1 d . . .
C21 C -0.05345(16) 0.5005(3) 0.26286(14) 0.0743(9) Uani 1 1 d . . .
C22 C -0.09004(16) 0.5878(3) 0.29603(15) 0.0776(9) Uani 1 1 d . . .
C23 C -0.03939(17) 0.6721(3) 0.32477(18) 0.0822(9) Uani 1 1 d . . .
C24 C 0.04898(15) 0.6669(2) 0.32075(15) 0.0627(7) Uani 1 1 d . . .
C25 C 0.23090(12) 0.43761(16) 0.24932(10) 0.0376(4) Uani 1 1 d . . .
C26 C 0.32724(13) 0.41960(16) 0.24444(10) 0.0379(4) Uani 1 1 d . . .
C27 C 0.36737(12) 0.48677(15) 0.19144(9) 0.0342(4) Uani 1 1 d . . .
C28 C 0.47511(10) 0.64316(14) 0.26555(7) 0.0284(3) Uani 1 1 d . . .
C29 C 0.47362(12) 0.72165(15) 0.31518(8) 0.0333(4) Uani 1 1 d . . .
C30 C 0.54010(13) 0.72393(17) 0.36018(9) 0.0392(4) Uani 1 1 d . . .
C31 C 0.60847(13) 0.64826(19) 0.35613(9) 0.0444(5) Uani 1 1 d . . .
C32 C 0.61107(14) 0.5709(2) 0.30718(11) 0.0525(5) Uani 1 1 d . . .
C33 C 0.54539(12) 0.56820(19) 0.26191(9) 0.0426(4) Uani 1 1 d . . .
C34 C 0.44294(10) 0.69387(15) 0.13829(8) 0.0299(3) Uani 1 1 d . . .
C35 C 0.44032(15) 0.6343(2) 0.08226(9) 0.0465(5) Uani 1 1 d . . .
C36 C 0.48550(17) 0.6767(2) 0.03309(10) 0.0564(6) Uani 1 1 d . . .
C37 C 0.53270(14) 0.7793(2) 0.03851(10) 0.0489(5) Uani 1 1 d . . .
C38 C 0.53460(16) 0.8399(2) 0.09334(10) 0.0586(6) Uani 1 1 d . . .
C39 C 0.49035(15) 0.7978(2) 0.14285(10) 0.0521(5) Uani 1 1 d . . .
B B 0.2094(2) 0.3435(3) 0.06746(12) 0.0594(7) Uani 1 1 d . . .
F1 F 0.2074(3) 0.4625(3) 0.0797(2) 0.1182(16) Uani 0.75 1 d P B .
F2 F 0.28776(19) 0.3219(3) 0.03947(15) 0.0890(10) Uani 0.75 1 d P B .
F3 F 0.2122(2) 0.2824(3) 0.12201(13) 0.0582(7) Uani 0.75 1 d P B .
F4 F 0.14698(11) 0.31153(16) 0.02468(8) 0.0864(5) Uani 1 1 d . B .
F1A F 0.2052(6) 0.2321(9) 0.1014(5) 0.076(3) Uani 0.25 1 d P B 1
F2A F 0.1498(9) 0.4144(10) 0.1026(5) 0.131(4) Uani 0.25 1 d P B 1
F3A F 0.2705(12) 0.3951(18) 0.0579(5) 0.165(9) Uani 0.25 1 d P B 1
H4A H 0.319(3) 0.904(4) 0.433(2) 0.144(17) Uiso 1 1 d . . .
H4B H 0.3311(19) 1.035(3) 0.4574(15) 0.082(9) Uiso 1 1 d . . .
H4C H 0.387(3) 0.984(4) 0.4077(17) 0.112(14) Uiso 1 1 d . . .
H5A H 0.3167(15) 1.1587(19) 0.3416(11) 0.036(6) Uiso 1 1 d . . .
H5B H 0.257(2) 1.197(3) 0.3952(16) 0.093(10) Uiso 1 1 d . . .
H5C H 0.234(3) 1.163(4) 0.323(2) 0.138(18) Uiso 1 1 d . . .
H10A H 0.105(3) 0.617(4) 0.0294(19) 0.075(12) Uiso 0.70 1 d P . .
H10B H 0.151(4) 0.756(4) 0.000(2) 0.086(16) Uiso 0.70 1 d P . .
H10C H 0.046(4) 0.716(6) -0.017(3) 0.15(2) Uiso 0.70 1 d P . .
H11A H 0.093(3) 0.930(4) 0.044(2) 0.091(15) Uiso 0.70 1 d P . .
H11B H 0.005(5) 0.888(7) 0.029(3) 0.17(3) Uiso 0.70 1 d P . .
H11C H 0.018(3) 0.927(4) 0.104(2) 0.093(15) Uiso 0.70 1 d P . .
H12A H 0.026(2) 0.610(3) 0.0920(17) 0.044(9) Uiso 0.70 1 d P . .
H12B H -0.023(3) 0.748(3) 0.139(2) 0.053(12) Uiso 0.70 1 d P . .
H12C H -0.056(4) 0.718(5) 0.074(3) 0.123(19) Uiso 0.70 1 d P . .
H14 H 0.3146(18) 0.695(3) 0.3770(13) 0.072(8) Uiso 1 1 d . . .
H15 H 0.3540(18) 0.663(3) 0.4794(13) 0.071(8) Uiso 1 1 d . . .
H16 H 0.3025(18) 0.514(3) 0.5319(14) 0.076(8) Uiso 1 1 d . . .
H17 H 0.2031(17) 0.378(2) 0.4804(12) 0.068(8) Uiso 1 1 d . . .
H18 H 0.1649(17) 0.409(2) 0.3804(12) 0.065(8) Uiso 1 1 d . . .
H20 H 0.0583(18) 0.437(2) 0.2351(13) 0.069(8) Uiso 1 1 d . . .
H21 H -0.081(2) 0.448(3) 0.2428(14) 0.082(10) Uiso 1 1 d . . .
H22 H -0.1532(19) 0.594(2) 0.2997(13) 0.076(8) Uiso 1 1 d . . .
H23 H -0.061(2) 0.733(3) 0.3452(15) 0.080(9) Uiso 1 1 d . . .
H24 H 0.082(3) 0.721(3) 0.3423(17) 0.104(12) Uiso 1 1 d . . .
H25A H 0.2027(13) 0.4340(18) 0.2079(10) 0.042(5) Uiso 1 1 d . . .
H25B H 0.2075(14) 0.376(2) 0.2727(10) 0.044(5) Uiso 1 1 d . . .
H26A H 0.3398(13) 0.3362(19) 0.2381(9) 0.039(5) Uiso 1 1 d . . .
H26B H 0.3535(13) 0.4379(17) 0.2831(10) 0.035(5) Uiso 1 1 d . . .
H27A H 0.3295(13) 0.4831(18) 0.1554(10) 0.037(5) Uiso 1 1 d . . .
H27B H 0.4174(13) 0.4526(17) 0.1807(9) 0.031(5) Uiso 1 1 d . . .
H28 H 0.4246(15) 0.7737(18) 0.3167(10) 0.041(5) Uiso 1 1 d . . .
H29 H 0.5407(15) 0.781(2) 0.3909(11) 0.048(6) Uiso 1 1 d . . .
H30 H 0.6529(15) 0.650(2) 0.3853(10) 0.051(6) Uiso 1 1 d . . .
H31 H 0.6583(17) 0.520(2) 0.3025(12) 0.064(7) Uiso 1 1 d . . .
H32 H 0.5448(14) 0.512(2) 0.2301(11) 0.051(6) Uiso 1 1 d . . .
H35 H 0.4103(16) 0.565(2) 0.0789(11) 0.056(7) Uiso 1 1 d . . .
H36 H 0.4846(18) 0.637(2) -0.0027(13) 0.073(8) Uiso 1 1 d . . .
H37 H 0.5629(16) 0.805(2) 0.0063(11) 0.055(6) Uiso 1 1 d . . .
H38 H 0.564(2) 0.909(3) 0.0972(14) 0.086(9) Uiso 1 1 d . . .
H39 H 0.4921(15) 0.840(2) 0.1810(11) 0.056(7) Uiso 1 1 d . . .

loop_
_atom_site_aniso_label
_atom_site_aniso_U_11
_atom_site_aniso_U_22
_atom_site_aniso_U_33
_atom_site_aniso_U_23
_atom_site_aniso_U_13
_atom_site_aniso_U_12
Cu 0.02531(11) 0.02822(11) 0.03296(12) 0.00030(8) 0.00186(8) 0.00195(7)
P1 0.0283(2) 0.0300(2) 0.0355(2) 0.00165(17) 0.00490(17) -0.00184(15)
P2 0.0246(2) 0.0269(2) 0.0284(2) -0.00256(15) 0.00137(15) 0.00081(14)
C1 0.0292(8) 0.0288(8) 0.0408(9) 0.0041(7) 0.0047(7) 0.0040(6)
N2 0.0354(8) 0.0294(7) 0.0424(8) -0.0011(6) 0.0052(6) 0.0041(6)
C3 0.0502(11) 0.0389(10) 0.0466(11) -0.0121(8) 0.0043(9) 0.0087(8)
C4 0.095(2) 0.091(2) 0.0723(19) -0.0426(18) -0.0334(18) 0.0378(19)
C5 0.170(4) 0.0363(14) 0.080(2) -0.0154(14) 0.018(3) 0.0017(18)
C6 0.076(2) 0.138(3) 0.0771(19) -0.047(2) 0.0318(16) -0.0068(19)
C7 0.0332(9) 0.0451(10) 0.0407(10) 0.0034(8) 0.0049(8) 0.0056(7)
N8 0.0350(9) 0.0675(11) 0.0373(9) 0.0045(8) -0.0013(7) 0.0078(7)
C9 0.0445(12) 0.0917(18) 0.0416(12) 0.0074(11) -0.0121(10) 0.0106(11)
C10 0.105(4) 0.118(5) 0.048(2) -0.018(3) -0.024(3) 0.039(4)
C11 0.057(2) 0.079(3) 0.073(3) 0.023(2) -0.013(2) 0.010(2)
C12 0.055(2) 0.111(4) 0.093(4) 0.037(3) -0.030(3) -0.030(3)
C10A 0.042(5) 0.131(10) 0.084(8) -0.046(8) -0.025(5) 0.030(6)
C11A 0.043(4) 0.066(5) 0.070(6) -0.028(4) -0.011(4) 0.006(3)
C12A 0.087(8) 0.158(14) 0.068(7) 0.054(9) -0.036(6) -0.022(9)
C13 0.0362(9) 0.0326(8) 0.0356(9) 0.0037(7) 0.0077(7) 0.0073(7)
C14 0.0460(11) 0.0525(12) 0.0418(11) 0.0106(9) -0.0034(9) -0.0071(9)
C15 0.0645(15) 0.0766(17) 0.0475(13) 0.0081(12) -0.0129(11) -0.0047(13)
C16 0.0777(17) 0.0719(16) 0.0406(12) 0.0136(12) -0.0023(11) 0.0209(13)
C17 0.0888(18) 0.0476(13) 0.0511(13) 0.0172(11) 0.0173(13) 0.0110(12)
C18 0.0705(15) 0.0365(10) 0.0463(12) 0.0059(9) 0.0146(10) -0.0021(9)
C19 0.0298(9) 0.0478(11) 0.0477(11) 0.0134(8) 0.0056(8) -0.0040(7)
C20 0.0383(11) 0.0808(17) 0.0478(12) 0.0029(12) -0.0003(9) -0.0122(11)
C21 0.0392(13) 0.114(2) 0.0683(17) 0.0186(17) -0.0089(12) -0.0250(15)
C22 0.0295(12) 0.112(2) 0.092(2) 0.0377(18) 0.0090(12) 0.0016(13)
C23 0.0401(13) 0.081(2) 0.128(3) 0.0144(19) 0.0282(15) 0.0139(13)
C24 0.0374(11) 0.0551(13) 0.097(2) -0.0012(13) 0.0173(12) 0.0030(10)
C25 0.0401(10) 0.0313(9) 0.0418(10) -0.0031(8) 0.0079(8) -0.0080(7)
C26 0.0446(10) 0.0253(8) 0.0442(11) -0.0020(7) 0.0085(8) 0.0015(7)
C27 0.0350(9) 0.0293(8) 0.0386(10) -0.0071(7) 0.0070(8) 0.0003(7)
C28 0.0267(8) 0.0307(8) 0.0276(8) 0.0026(6) 0.0013(6) -0.0011(6)
C29 0.0352(9) 0.0315(8) 0.0330(9) -0.0010(7) 0.0015(7) -0.0017(7)
C30 0.0485(11) 0.0388(10) 0.0299(9) 0.0009(8) -0.0020(8) -0.0095(8)
C31 0.0406(10) 0.0547(12) 0.0370(10) 0.0127(9) -0.0101(8) -0.0063(8)
C32 0.0422(11) 0.0637(14) 0.0507(12) 0.0000(10) -0.0085(9) 0.0175(10)
C33 0.0396(10) 0.0476(11) 0.0403(10) -0.0073(9) -0.0033(8) 0.0123(8)
C34 0.0249(7) 0.0349(8) 0.0297(8) 0.0004(7) -0.0005(6) 0.0031(6)
C35 0.0590(13) 0.0504(12) 0.0298(9) -0.0015(8) -0.0019(8) -0.0118(9)
C36 0.0763(16) 0.0668(14) 0.0261(10) -0.0023(10) 0.0034(10) -0.0146(12)
C37 0.0458(11) 0.0698(14) 0.0311(10) 0.0106(9) 0.0030(8) -0.0086(10)
C38 0.0674(15) 0.0665(15) 0.0424(12) 0.0015(10) 0.0078(10) -0.0319(12)
C39 0.0630(14) 0.0555(12) 0.0388(11) -0.0086(10) 0.0121(10) -0.0231(10)
B 0.081(2) 0.0551(15) 0.0401(13) 0.0002(11) -0.0178(13) 0.0068(14)
F1 0.182(4) 0.0532(15) 0.112(3) -0.0197(16) -0.073(3) 0.026(2)
F2 0.0703(16) 0.130(3) 0.068(2) 0.0374(18) 0.0214(14) 0.0055(18)
F3 0.0526(12) 0.0772(19) 0.0447(13) 0.0076(10) 0.0000(10) -0.0024(12)
F4 0.0866(11) 0.0851(11) 0.0834(11) -0.0140(9) -0.0434(9) 0.0052(9)
F1A 0.042(3) 0.104(8) 0.081(7) 0.051(5) 0.000(4) 0.005(5)
F2A 0.215(13) 0.090(7) 0.090(6) -0.036(5) 0.011(7) -0.020(7)
F3A 0.202(16) 0.234(18) 0.058(6) 0.023(9) -0.012(8) -0.186(16)

loop_
_atom_type_symbol
_atom_type_description
_atom_type_scat_dispersion_real
_atom_type_scat_dispersion_imag
_atom_type_scat_source
C C 0.0033 0.0016 'International Tables Vol C Tables 4.2.6.8 and 6.1.1.4'
H H 0.0000 0.0000 'International Tables Vol C Tables 4.2.6.8 and 6.1.1.4'
B B 0.0013 0.0007 'International Tables Vol C Tables 4.2.6.8 and 6.1.1.4'
N N 0.0061 0.0033 'International Tables Vol C Tables 4.2.6.8 and 6.1.1.4'
F F 0.0171 0.0103 'International Tables Vol C Tables 4.2.6.8 and 6.1.1.4'
P P 0.1023 0.0942 'International Tables Vol C Tables 4.2.6.8 and 6.1.1.4'
Cu Cu 0.3201 1.2651 'International Tables Vol C Tables 4.2.6.8 and 6.1.1.4'

loop_
_geom_angle_atom_site_label_1
_geom_angle_atom_site_label_2
_geom_angle_atom_site_label_3
_geom_angle
_geom_angle_site_symmetry_1
_geom_angle_site_symmetry_3
_geom_angle_publ_flag
C1 Cu C7 113.54(8) . . ?
C1 Cu P2 118.98(5) . . ?
C7 Cu P2 110.63(6) . . ?
C1 Cu P1 108.61(5) . . ?
C7 Cu P1 104.22(6) . . ?
P2 Cu P1 98.737(17) . . ?
C19 P1 C13 101.67(9) . . ?
C19 P1 C25 104.85(9) . . ?
C13 P1 C25 102.80(9) . . ?
C19 P1 Cu 116.34(6) . . ?
C13 P1 Cu 119.26(6) . . ?
C25 P1 Cu 110.17(6) . . ?
C34 P2 C28 101.11(7) . . ?
C34 P2 C27 103.51(8) . . ?
C28 P2 C27 103.41(8) . . ?
C34 P2 Cu 120.22(5) . . ?
C28 P2 Cu 117.07(5) . . ?
C27 P2 Cu 109.51(6) . . ?
N2 C1 Cu 170.86(15) . . ?
C1 N2 C3 171.50(18) . . ?
N2 C3 C5 108.8(2) . . ?
N2 C3 C4 107.23(18) . . ?
C5 C3 C4 113.4(3) . . ?
N2 C3 C6 105.34(18) . . ?
C5 C3 C6 110.6(3) . . ?
C4 C3 C6 111.1(3) . . ?
N8 C7 Cu 172.85(18) . . ?
C7 N8 C9 174.2(2) . . ?
C12A C9 C10A 118.4(9) . . ?
C12A C9 C12 141.2(5) . . ?
C10A C9 C12 44.0(7) . . ?
C12A C9 N8 113.4(5) . . ?
C10A C9 N8 112.2(4) . . ?
C12 C9 N8 105.3(2) . . ?
C12A C9 C10 44.2(8) . . ?
C10A C9 C10 140.9(5) . . ?
C12 C9 C10 121.0(5) . . ?
N8 C9 C10 106.7(3) . . ?
C12A C9 C11 64.5(9) . . ?
C10A C9 C11 65.1(7) . . ?
C12 C9 C11 108.8(4) . . ?
N8 C9 C11 105.4(2) . . ?
C10 C9 C11 108.4(4) . . ?
C12A C9 C11A 102.3(9) . . ?
C10A C9 C11A 102.5(7) . . ?
C12 C9 C11A 62.4(5) . . ?
N8 C9 C11A 106.0(3) . . ?
C10 C9 C11A 61.8(5) . . ?
C11 C9 C11A 148.6(4) . . ?
C12A C10 C9 65.2(8) . . ?
C12A C10 C11A 126.2(10) . . ?
C9 C10 C11A 67.3(4) . . ?
C9 C11 C12A 52.6(5) . . ?
C9 C11 C10A 52.7(4) . . ?
C12A C11 C10A 98.0(7) . . ?
C10A C12 C9 67.0(7) . . ?
C10A C12 C11A 127.8(9) . . ?
C9 C12 C11A 67.7(4) . . ?
C12 C10A C9 69.0(6) . . ?
C12 C10A C11 130.8(9) . . ?
C9 C10A C11 62.2(6) . . ?
C10 C11A C12 98.7(5) . . ?
C10 C11A C9 50.9(3) . . ?
C12 C11A C9 49.9(3) . . ?
C10 C12A C9 70.6(8) . . ?
C10 C12A C11 133.0(11) . . ?
C9 C12A C11 62.9(7) . . ?
C14 C13 C18 118.13(19) . . ?
C14 C13 P1 120.61(14) . . ?
C18 C13 P1 121.26(16) . . ?
C13 C14 C15 121.0(2) . . ?
C16 C15 C14 120.1(3) . . ?
C15 C16 C17 120.1(2) . . ?
C16 C17 C18 120.1(2) . . ?
C17 C18 C13 120.6(2) . . ?
C24 C19 C20 118.7(2) . . ?
C24 C19 P1 117.56(16) . . ?
C20 C19 P1 123.70(17) . . ?
C19 C20 C21 119.3(3) . . ?
C22 C21 C20 121.4(3) . . ?
C21 C22 C23 119.6(2) . . ?
C22 C23 C24 120.0(3) . . ?
C19 C24 C23 121.0(3) . . ?
C26 C25 P1 113.10(13) . . ?
C25 C26 C27 115.05(16) . . ?
C26 C27 P2 114.78(12) . . ?
C29 C28 C33 118.04(16) . . ?
C29 C28 P2 119.45(13) . . ?
C33 C28 P2 122.49(13) . . ?
C28 C29 C30 120.79(17) . . ?
C31 C30 C29 120.28(18) . . ?
C32 C31 C30 119.55(18) . . ?
C31 C32 C33 120.70(19) . . ?
C32 C33 C28 120.63(19) . . ?
C35 C34 C39 117.91(17) . . ?
C35 C34 P2 124.02(14) . . ?
C39 C34 P2 118.07(14) . . ?
C34 C35 C36 120.3(2) . . ?
C37 C36 C35 121.0(2) . . ?
C38 C37 C36 119.1(2) . . ?
C37 C38 C39 120.3(2) . . ?
C38 C39 C34 121.3(2) . . ?
F3A B F4 126.3(6) . . ?
F3A B F3 114.6(8) . . ?
F4 B F3 116.5(3) . . ?
F3A B F1 64.0(11) . . ?
F4 B F1 111.6(2) . . ?
F3 B F1 109.3(3) . . ?
F3A B F2 42.6(11) . . ?
F4 B F2 105.9(3) . . ?
F3 B F2 106.6(3) . . ?
F1 B F2 106.2(4) . . ?
F3A B F1A 125.8(12) . . ?
F4 B F1A 93.8(4) . . ?
F3 B F1A 29.6(4) . . ?
F1 B F1A 138.4(5) . . ?
F2 B F1A 97.2(4) . . ?
F3A B F2A 111.7(11) . . ?
F4 B F2A 92.4(5) . . ?
F3 B F2A 80.0(5) . . ?
F1 B F2A 49.0(4) . . ?
F2 B F2A 154.1(6) . . ?
F1A B F2A 99.6(6) . . ?
F2A F1 F3A 118.2(8) . . ?
F2A F1 B 69.7(6) . . ?
F3A F1 B 49.9(4) . . ?
F3A F2 B 53.8(7) . . ?
F1A F3 B 82.4(9) . . ?
F3 F1A B 68.0(9) . . ?
F1 F2A B 61.3(6) . . ?
F2 F3A B 83.6(9) . . ?
F2 F3A F1 148.5(10) . . ?
B F3A F1 66.1(10) . . ?

loop_
_geom_bond_atom_site_label_1
_geom_bond_atom_site_label_2
_geom_bond_distance
_geom_bond_site_symmetry_2
_geom_bond_publ_flag
Cu C1 1.9176(18) . ?
Cu C7 1.935(2) . ?
Cu P2 2.2636(4) . ?
Cu P1 2.2898(5) . ?
P1 C19 1.8173(18) . ?
P1 C13 1.8181(18) . ?
P1 C25 1.8209(19) . ?
P2 C34 1.8195(17) . ?
P2 C28 1.8194(16) . ?
P2 C27 1.8229(17) . ?
C1 N2 1.142(2) . ?
N2 C3 1.461(2) . ?
C3 C5 1.474(4) . ?
C3 C4 1.488(3) . ?
C3 C6 1.509(4) . ?
C7 N8 1.132(3) . ?
N8 C9 1.459(3) . ?
C9 C12A 1.417(12) . ?
C9 C10A 1.428(10) . ?
C9 C12 1.449(5) . ?
C9 C10 1.473(6) . ?
C9 C11 1.587(5) . ?
C9 C11A 1.752(9) . ?
C10 C12A 1.089(19) . ?
C10 C11A 1.674(13) . ?
C11 C12A 1.61(2) . ?
C11 C10A 1.629(17) . ?
C12 C10A 1.077(15) . ?
C12 C11A 1.678(12) . ?
C13 C14 1.368(3) . ?
C13 C18 1.386(3) . ?
C14 C15 1.384(3) . ?
C15 C16 1.352(4) . ?
C16 C17 1.368(4) . ?
C17 C18 1.373(3) . ?
C19 C24 1.372(3) . ?
C19 C20 1.377(3) . ?
C20 C21 1.390(4) . ?
C21 C22 1.350(5) . ?
C22 C23 1.360(5) . ?
C23 C24 1.381(3) . ?
C25 C26 1.519(3) . ?
C26 C27 1.519(3) . ?
C28 C29 1.382(2) . ?
C28 C33 1.383(2) . ?
C29 C30 1.383(3) . ?
C30 C31 1.365(3) . ?
C31 C32 1.363(3) . ?
C32 C33 1.378(3) . ?
C34 C35 1.373(3) . ?
C34 C39 1.380(3) . ?
C35 C36 1.376(3) . ?
C36 C37 1.366(3) . ?
C37 C38 1.357(3) . ?
C38 C39 1.373(3) . ?
B F3A 1.138(10) . ?
B F4 1.354(3) . ?
B F3 1.354(4) . ?
B F1 1.360(4) . ?
B F2 1.402(5) . ?
B F1A 1.448(10) . ?
B F2A 1.455(12) . ?
F1 F2A 1.171(11) . ?
F1 F3A 1.34(2) . ?
F2 F3A 0.95(2) . ?
F3 F1A 0.721(10) . ?
